data_4110065
loop_
_publ_author_name
'Masakazu Hirotsu'
'Philip P. Fontaine'
'Peter Y. Zavalij'
'Lawrence R. Sita'

_publ_section_title
;
 Extreme N\\tbN Bond Elongation and Facile N-Atom Functionalization
 Reactions within Two Structurally Versatile New Families of Group 4
 Bimetallic "Side-on-Bridged" Dinitrogen Complexes for Zirconium and
 Hafnium
;
_journal_name_full 'Journal of the American Chemical Society'
_journal_page_first 12690
_journal_page_last 12692
_journal_paper_doi 10.1021/ja0752989
_journal_volume 129
_journal_year 2007
_chemical_formula_moiety 'C34 H61 Br Hf2 N6'
_chemical_formula_sum 'C34 H61 Br Hf2 N6'
_chemical_formula_weight 990.78
_chemical_name_common cmpd_9b
_chemical_name_systematic ?
_space_group_IT_number 14
_symmetry_cell_setting monoclinic
_symmetry_space_group_name_Hall '-P 2ybc'
_symmetry_space_group_name_H-M 'P 1 21/c 1'
_atom_sites_solution_hydrogens geom
_atom_sites_solution_primary direct
_atom_sites_solution_secondary difmap
_audit_creation_method 'SHELXL-97 & ZCIF'
_cell_angle_alpha 90.00
_cell_angle_beta 93.3680(10)
_cell_angle_gamma 90.00
_cell_formula_units_Z 4
_cell_length_a 9.0206(6)
_cell_length_b 17.6707(12)
_cell_length_c 23.9453(16)
_cell_measurement_reflns_used 4846
_cell_measurement_temperature 220(2)
_cell_measurement_theta_max 26.6
_cell_measurement_theta_min 2.3
_cell_volume 3810.3(4)
_computing_cell_refinement 'SAINT (Bruker, 1999)'
_computing_data_collection 'SMART (Bruker, 1999)'
_computing_data_reduction SAINT
_computing_molecular_graphics 'XSHEL (Bruker, 1999)'
_computing_publication_material SHELXL-97
_computing_structure_refinement 'SHELXL-97 (Sheldrick, 1997)'
_computing_structure_solution 'SHELXS-97 (Sheldrick, 1990)'
_diffrn_ambient_temperature 220(2)
_diffrn_detector 'CCD area detector'
_diffrn_detector_area_resol_mean 8.33
_diffrn_detector_type 'Bruker Smart1000'
_diffrn_measured_fraction_theta_full 0.999
_diffrn_measured_fraction_theta_max 0.999
_diffrn_measurement_details 606,606,606,606
_diffrn_measurement_device_type 'three-circle diffractometer'
_diffrn_measurement_method '\w and \f scans'
_diffrn_measurement_specimen_support 'glass capillary'
_diffrn_orient_matrix_type standard
_diffrn_orient_matrix_UB_11 -0.0715824
_diffrn_orient_matrix_UB_12 -0.0147628
_diffrn_orient_matrix_UB_13 0.0284221
_diffrn_orient_matrix_UB_21 -0.0742473
_diffrn_orient_matrix_UB_22 -0.0148796
_diffrn_orient_matrix_UB_23 -0.0306850
_diffrn_orient_matrix_UB_31 0.0411549
_diffrn_orient_matrix_UB_32 -0.0525648
_diffrn_orient_matrix_UB_33 0.0007089
_diffrn_radiation_monochromator graphite
_diffrn_radiation_source 'fine-focus sealed tube'
_diffrn_radiation_type MoK\a
_diffrn_radiation_wavelength 0.71073
_diffrn_reflns_av_R_equivalents 0.0450
_diffrn_reflns_av_sigmaI/netI 0.0371
_diffrn_reflns_limit_h_max 10
_diffrn_reflns_limit_h_min -10
_diffrn_reflns_limit_k_max 21
_diffrn_reflns_limit_k_min -21
_diffrn_reflns_limit_l_max 28
_diffrn_reflns_limit_l_min -28
_diffrn_reflns_number 33103
_diffrn_reflns_theta_full 25.00
_diffrn_reflns_theta_max 25.00
_diffrn_reflns_theta_min 2.31
_diffrn_source_current 40
_diffrn_source_voltage 50
_diffrn_standards_decay_% 0
_exptl_absorpt_coefficient_mu 6.524
_exptl_absorpt_correction_T_max 0.472
_exptl_absorpt_correction_T_min 0.190
_exptl_absorpt_correction_type multi-scan
_exptl_absorpt_process_details 'SADABS (Sheldrick, 1996)'
_exptl_crystal_colour colorless
_exptl_crystal_density_diffrn 1.727
_exptl_crystal_density_method not-measured
_exptl_crystal_description prism
_exptl_crystal_F_000 1944
_exptl_crystal_id cmpd_9b
_exptl_crystal_size_max 0.25
_exptl_crystal_size_mid 0.19
_exptl_crystal_size_min 0.115
_refine_diff_density_max 2.034
_refine_diff_density_min -2.200
_refine_diff_density_rms 0.129
_refine_ls_extinction_method none
_refine_ls_goodness_of_fit_ref 1.000
_refine_ls_hydrogen_treatment constr
_refine_ls_matrix_type full
_refine_ls_number_parameters 554
_refine_ls_number_reflns 6718
_refine_ls_number_restraints 428
_refine_ls_restrained_S_all 0.979
_refine_ls_R_factor_all 0.0672
_refine_ls_R_factor_gt 0.0435
_refine_ls_shift/su_max 0.000
_refine_ls_shift/su_mean 0.000
_refine_ls_structure_factor_coef Fsqd
_refine_ls_weighting_details 'w=1/[\s^2^(Fo^2^)+(0.004P)^2^+45.P], P=(max(Fo^2^,0)+2Fc^2^)/3'
_refine_ls_weighting_scheme calc
_refine_ls_wR_factor_gt 0.0837
_refine_ls_wR_factor_ref 0.0899
_reflns_number_gt 5147
_reflns_number_total 6718
_reflns_threshold_expression >2sigma(I)
_cod_data_source_file ja0752989si20070716_045304.cif
_cod_data_source_block cmpd_9b
_cod_database_code 4110065

loop_
_symmetry_equiv_pos_as_xyz
'x, y, z'
'-x, y+1/2, -z+1/2'
'-x, -y, -z'
'x, -y-1/2, z-1/2'

loop_
_atom_site_label
_atom_site_type_symbol
_atom_site_fract_x
_atom_site_fract_y
_atom_site_fract_z
_atom_site_U_iso_or_equiv
_atom_site_adp_type
_atom_site_occupancy
_atom_site_symmetry_multiplicity
_atom_site_calc_flag
_atom_site_refinement_flags
_atom_site_disorder_assembly
_atom_site_disorder_group
Hf1 Hf 0.16950(5) 0.32281(2) 0.167933(14) 0.04601(11) Uani 1 1 d . A .
Hf2 Hf 0.30032(5) 0.20980(2) 0.063618(14) 0.04665(12) Uani 1 1 d . A .
Br1 Br 0.44993(16) 0.30499(8) 0.13468(6) 0.0470(4) Uani 0.671(3) 1 d P A 1
N1 N 0.1347(15) 0.2231(7) 0.1219(5) 0.046(3) Uani 0.671(3) 1 d PDU A 1
N2 N 0.1241(10) 0.2894(5) 0.0818(4) 0.037(2) Uani 0.671(3) 1 d PDU A 1
C1 C -0.0243(13) 0.2948(7) 0.0515(5) 0.046(3) Uani 0.671(3) 1 d PDU A 1
H1A H -0.1015 0.3009 0.0782 0.055 Uiso 0.671(3) 1 calc PR A 1
H1B H -0.0450 0.2483 0.0301 0.055 Uiso 0.671(3) 1 calc PR A 1
C2 C -0.0254(15) 0.3627(8) 0.0118(5) 0.058(4) Uani 0.671(3) 1 d PDU A 1
H2A H -0.0205 0.4091 0.0335 0.087 Uiso 0.671(3) 1 calc PR A 1
H2B H -0.1161 0.3622 -0.0121 0.087 Uiso 0.671(3) 1 calc PR A 1
H2C H 0.0596 0.3598 -0.0111 0.087 Uiso 0.671(3) 1 calc PR A 1
Br1A Br 0.0543(4) 0.20810(18) 0.11223(13) 0.0494(9) Uani 0.329(3) 1 d P A 2
N1A N 0.375(2) 0.2842(11) 0.1311(8) 0.040(5) Uani 0.329(3) 1 d PDU A 2
N2A N 0.2871(17) 0.3310(9) 0.0879(7) 0.036(4) Uani 0.329(3) 1 d PDU A 2
C1A C 0.372(2) 0.3963(12) 0.0668(10) 0.049(6) Uani 0.329(3) 1 d PDU A 2
H1A1 H 0.4619 0.3783 0.0502 0.059 Uiso 0.329(3) 1 calc PR A 2
H1A2 H 0.4009 0.4304 0.0978 0.059 Uiso 0.329(3) 1 calc PR A 2
C2A C 0.273(3) 0.4386(13) 0.0228(10) 0.057(7) Uani 0.329(3) 1 d PDU A 2
H2A1 H 0.3039 0.4259 -0.0142 0.086 Uiso 0.329(3) 1 calc PR A 2
H2A2 H 0.2835 0.4926 0.0289 0.086 Uiso 0.329(3) 1 calc PR A 2
H2A3 H 0.1706 0.4239 0.0260 0.086 Uiso 0.329(3) 1 calc PR A 2
C10 C 0.0650(17) 0.4582(7) 0.1383(16) 0.054(4) Uani 0.671(3) 1 d PDU A 1
C11 C 0.0119(17) 0.5328(8) 0.1109(7) 0.069(4) Uani 0.671(3) 1 d PDU A 1
H11A H -0.0885 0.5265 0.0947 0.103 Uiso 0.671(3) 1 calc PR A 1
H11B H 0.0772 0.5464 0.0817 0.103 Uiso 0.671(3) 1 calc PR A 1
H11C H 0.0134 0.5725 0.1389 0.103 Uiso 0.671(3) 1 calc PR A 1
N11 N -0.0257(12) 0.4044(6) 0.1538(5) 0.053(3) Uani 0.671(3) 1 d PDU A 1
C12 C -0.1880(14) 0.4088(8) 0.1435(6) 0.062(4) Uani 0.671(3) 1 d PDU A 1
H12A H -0.2305 0.3585 0.1491 0.074 Uiso 0.671(3) 1 calc PR A 1
H12B H -0.2106 0.4229 0.1043 0.074 Uiso 0.671(3) 1 calc PR A 1
C13 C -0.2637(18) 0.4662(10) 0.1816(7) 0.088(5) Uani 0.671(3) 1 d PDU A 1
H13A H -0.2346 0.4555 0.2204 0.131 Uiso 0.671(3) 1 calc PR A 1
H13B H -0.3707 0.4619 0.1758 0.131 Uiso 0.671(3) 1 calc PR A 1
H13C H -0.2332 0.5171 0.1724 0.131 Uiso 0.671(3) 1 calc PR A 1
N12 N 0.2070(12) 0.4421(6) 0.1496(7) 0.053(3) Uani 0.671(3) 1 d PDU A 1
C14 C 0.3237(16) 0.4947(8) 0.1341(6) 0.063(4) Uani 0.671(3) 1 d PDU A 1
H14A H 0.2945 0.5179 0.0979 0.076 Uiso 0.671(3) 1 calc PR A 1
H14B H 0.4158 0.4664 0.1299 0.076 Uiso 0.671(3) 1 calc PR A 1
C15 C 0.352(2) 0.5565(10) 0.1773(8) 0.102(6) Uani 0.671(3) 1 d PDU A 1
H15A H 0.2621 0.5856 0.1809 0.154 Uiso 0.671(3) 1 calc PR A 1
H15B H 0.4303 0.5896 0.1655 0.154 Uiso 0.671(3) 1 calc PR A 1
H15C H 0.3824 0.5339 0.2131 0.154 Uiso 0.671(3) 1 calc PR A 1
C10A C 0.049(3) 0.4603(11) 0.145(3) 0.054(4) Uani 0.329(3) 1 d PDU A 2
C11A C -0.035(3) 0.5349(12) 0.1330(15) 0.069(4) Uani 0.329(3) 1 d PDU A 2
H11D H -0.1210 0.5367 0.1552 0.103 Uiso 0.329(3) 1 calc PR A 2
H11E H -0.0658 0.5378 0.0936 0.103 Uiso 0.329(3) 1 calc PR A 2
H11F H 0.0302 0.5772 0.1428 0.103 Uiso 0.329(3) 1 calc PR A 2
N11A N -0.012(2) 0.3930(11) 0.1364(11) 0.053(3) Uani 0.329(3) 1 d PDU A 2
C12A C -0.155(2) 0.3827(16) 0.1046(9) 0.070(7) Uani 0.329(3) 1 d PDU A 2
H12C H -0.2280 0.4174 0.1195 0.084 Uiso 0.329(3) 1 calc PR A 2
H12D H -0.1904 0.3310 0.1104 0.084 Uiso 0.329(3) 1 calc PR A 2
C13A C -0.148(4) 0.397(2) 0.0409(10) 0.080(8) Uani 0.329(3) 1 d PDU A 2
H13D H -0.1027 0.4458 0.0349 0.120 Uiso 0.329(3) 1 calc PR A 2
H13E H -0.2479 0.3965 0.0234 0.120 Uiso 0.329(3) 1 calc PR A 2
H13F H -0.0895 0.3576 0.0247 0.120 Uiso 0.329(3) 1 calc PR A 2
N12A N 0.192(2) 0.4572(11) 0.1616(16) 0.053(3) Uani 0.329(3) 1 d PDU A 2
C14A C 0.271(3) 0.5247(16) 0.1828(10) 0.075(7) Uani 0.329(3) 1 d PDU A 2
H14C H 0.3634 0.5091 0.2032 0.090 Uiso 0.329(3) 1 calc PR A 2
H14D H 0.2101 0.5511 0.2091 0.090 Uiso 0.329(3) 1 calc PR A 2
C15A C 0.308(4) 0.5788(16) 0.1365(14) 0.079(8) Uani 0.329(3) 1 d PDU A 2
H15D H 0.3679 0.5528 0.1101 0.118 Uiso 0.329(3) 1 calc PR A 2
H15E H 0.3634 0.6215 0.1525 0.118 Uiso 0.329(3) 1 calc PR A 2
H15F H 0.2171 0.5967 0.1174 0.118 Uiso 0.329(3) 1 calc PR A 2
C20 C 0.2690(18) 0.2600(16) -0.0419(5) 0.053(4) Uani 0.671(3) 1 d PDU A 1
C21 C 0.2574(17) 0.2936(9) -0.1004(5) 0.067(4) Uani 0.671(3) 1 d PDU A 1
H21A H 0.1784 0.3309 -0.1029 0.101 Uiso 0.671(3) 1 calc PR A 1
H21B H 0.2357 0.2537 -0.1275 0.101 Uiso 0.671(3) 1 calc PR A 1
H21C H 0.3507 0.3176 -0.1081 0.101 Uiso 0.671(3) 1 calc PR A 1
N21 N 0.3701(12) 0.2803(7) -0.0042(4) 0.055(3) Uani 0.671(3) 1 d PDU A 1
C22 C 0.4757(18) 0.3433(9) -0.0129(8) 0.087(5) Uani 0.671(3) 1 d PDU A 1
H22A H 0.5547 0.3420 0.0170 0.104 Uiso 0.671(3) 1 calc PR A 1
H22B H 0.5218 0.3355 -0.0485 0.104 Uiso 0.671(3) 1 calc PR A 1
C23 C 0.405(2) 0.4193(10) -0.0136(9) 0.115(6) Uani 0.671(3) 1 d PDU A 1
H23A H 0.3285 0.4216 -0.0439 0.172 Uiso 0.671(3) 1 calc PR A 1
H23B H 0.4790 0.4578 -0.0191 0.172 Uiso 0.671(3) 1 calc PR A 1
H23C H 0.3601 0.4279 0.0217 0.172 Uiso 0.671(3) 1 calc PR A 1
N22 N 0.1776(12) 0.2067(7) -0.0232(4) 0.052(3) Uani 0.671(3) 1 d PDU A 1
C24 C 0.0668(18) 0.1654(9) -0.0589(7) 0.079(5) Uani 0.671(3) 1 d PDU A 1
H24A H 0.0233 0.1259 -0.0363 0.095 Uiso 0.671(3) 1 calc PR A 1
H24B H 0.1182 0.1402 -0.0886 0.095 Uiso 0.671(3) 1 calc PR A 1
C25 C -0.0601(19) 0.2130(11) -0.0862(8) 0.088(5) Uani 0.671(3) 1 d PDU A 1
H25A H -0.1314 0.2246 -0.0586 0.133 Uiso 0.671(3) 1 calc PR A 1
H25B H -0.1088 0.1848 -0.1168 0.133 Uiso 0.671(3) 1 calc PR A 1
H25C H -0.0202 0.2597 -0.1004 0.133 Uiso 0.671(3) 1 calc PR A 1
C20A C 0.290(4) 0.252(4) -0.0453(8) 0.053(4) Uani 0.329(3) 1 d PDU A 2
C21A C 0.278(3) 0.261(2) -0.1084(8) 0.067(4) Uani 0.329(3) 1 d PDU A 2
H21D H 0.3307 0.3068 -0.1187 0.101 Uiso 0.329(3) 1 calc PR A 2
H21E H 0.1748 0.2653 -0.1213 0.101 Uiso 0.329(3) 1 calc PR A 2
H21F H 0.3226 0.2178 -0.1256 0.101 Uiso 0.329(3) 1 calc PR A 2
N21A N 0.4124(19) 0.2644(15) -0.0155(8) 0.055(3) Uani 0.329(3) 1 d PDU A 2
C22A C 0.540(2) 0.3060(14) -0.0379(10) 0.061(7) Uani 0.329(3) 1 d PDU A 2
H22C H 0.5077 0.3576 -0.0476 0.073 Uiso 0.329(3) 1 calc PR A 2
H22D H 0.6193 0.3098 -0.0083 0.073 Uiso 0.329(3) 1 calc PR A 2
C23A C 0.600(3) 0.2701(18) -0.0878(12) 0.074(8) Uani 0.329(3) 1 d PDU A 2
H23D H 0.5712 0.2173 -0.0895 0.112 Uiso 0.329(3) 1 calc PRD A 2
H23E H 0.7077 0.2738 -0.0852 0.112 Uiso 0.329(3) 1 calc PR A 2
H23F H 0.5612 0.2959 -0.1213 0.112 Uiso 0.329(3) 1 calc PR A 2
N22A N 0.179(2) 0.2282(17) -0.0147(8) 0.052(3) Uani 0.329(3) 1 d PDU A 2
C24A C 0.023(2) 0.2225(14) -0.0364(10) 0.054(6) Uani 0.329(3) 1 d PDU A 2
H24C H -0.0112 0.2731 -0.0479 0.065 Uiso 0.329(3) 1 calc PR A 2
H24D H -0.0370 0.2063 -0.0057 0.065 Uiso 0.329(3) 1 calc PR A 2
C25A C -0.007(3) 0.1682(18) -0.0858(12) 0.066(7) Uani 0.329(3) 1 d PDU A 2
H25D H 0.0620 0.1261 -0.0825 0.099 Uiso 0.329(3) 1 calc PR A 2
H25E H 0.0060 0.1949 -0.1205 0.099 Uiso 0.329(3) 1 calc PR A 2
H25F H -0.1079 0.1493 -0.0855 0.099 Uiso 0.329(3) 1 calc PR A 2
C30 C 0.1283(12) 0.3649(6) 0.2689(4) 0.058(3) Uani 1 1 d . . .
C31 C 0.0331(12) 0.3035(7) 0.2581(4) 0.065(3) Uani 1 1 d . A .
C32 C 0.1167(13) 0.2391(6) 0.2514(4) 0.061(3) Uani 1 1 d . A .
C33 C 0.2649(12) 0.2583(6) 0.2567(3) 0.058(3) Uani 1 1 d . A .
C34 C 0.2754(12) 0.3384(6) 0.2683(3) 0.060(3) Uani 1 1 d . A .
C35 C 0.0788(13) 0.4426(6) 0.2835(4) 0.075(3) Uani 1 1 d . A .
H35A H 0.0576 0.4714 0.2495 0.112 Uiso 1 1 calc R . .
H35B H 0.1567 0.4676 0.3063 0.112 Uiso 1 1 calc R . .
H35C H -0.0102 0.4393 0.3043 0.112 Uiso 1 1 calc R . .
C36 C -0.1351(13) 0.3033(8) 0.2591(5) 0.101(4) Uani 1 1 d . . .
H36A H -0.1779 0.2827 0.2242 0.151 Uiso 1 1 calc R A .
H36B H -0.1702 0.3547 0.2637 0.151 Uiso 1 1 calc R . .
H36C H -0.1647 0.2725 0.2901 0.151 Uiso 1 1 calc R . .
C37 C 0.0610(19) 0.1584(7) 0.2450(5) 0.120(6) Uani 1 1 d . . .
H37A H -0.0344 0.1538 0.2613 0.180 Uiso 1 1 calc R A .
H37B H 0.1316 0.1242 0.2639 0.180 Uiso 1 1 calc R . .
H37C H 0.0504 0.1454 0.2056 0.180 Uiso 1 1 calc R . .
C38 C 0.3985(16) 0.2062(8) 0.2583(4) 0.109(5) Uani 1 1 d . . .
H38A H 0.3967 0.1733 0.2906 0.163 Uiso 1 1 calc R A .
H38B H 0.4888 0.2362 0.2606 0.163 Uiso 1 1 calc R . .
H38C H 0.3956 0.1758 0.2245 0.163 Uiso 1 1 calc R . .
C39 C 0.4151(13) 0.3830(8) 0.2823(5) 0.094(4) Uani 1 1 d . . .
H39A H 0.3926 0.4367 0.2810 0.141 Uiso 1 1 calc R A .
H39B H 0.4882 0.3715 0.2554 0.141 Uiso 1 1 calc R . .
H39C H 0.4544 0.3697 0.3196 0.141 Uiso 1 1 calc R . .
C40 C 0.4145(11) 0.0949(5) 0.0156(4) 0.055(2) Uani 1 1 d . A .
C41 C 0.5328(11) 0.1270(5) 0.0495(4) 0.054(2) Uani 1 1 d . . .
C42 C 0.5002(10) 0.1160(5) 0.1061(4) 0.051(2) Uani 1 1 d . A .
C43 C 0.3621(12) 0.0804(5) 0.1074(4) 0.057(2) Uani 1 1 d . A .
C44 C 0.3098(11) 0.0683(5) 0.0514(4) 0.055(2) Uani 1 1 d . A .
C45 C 0.4159(11) 0.0875(6) -0.0467(4) 0.059(3) Uani 1 1 d . . .
H45A H 0.4953 0.0535 -0.0560 0.089 Uiso 1 1 calc R A .
H45B H 0.4318 0.1368 -0.0631 0.089 Uiso 1 1 calc R . .
H45C H 0.3215 0.0672 -0.0614 0.089 Uiso 1 1 calc R . .
C46 C 0.6723(13) 0.1590(7) 0.0305(6) 0.093(4) Uani 1 1 d . A .
H46A H 0.7007 0.2026 0.0532 0.140 Uiso 1 1 calc R . .
H46B H 0.6579 0.1742 -0.0083 0.140 Uiso 1 1 calc RD . .
H46C H 0.7500 0.1210 0.0342 0.140 Uiso 1 1 calc R . .
C47 C 0.6134(12) 0.1291(7) 0.1541(5) 0.084(4) Uani 1 1 d . . .
H47A H 0.5797 0.1054 0.1877 0.126 Uiso 1 1 calc R A .
H47B H 0.6256 0.1830 0.1604 0.126 Uiso 1 1 calc R . .
H47C H 0.7077 0.1072 0.1452 0.126 Uiso 1 1 calc R . .
C48 C 0.2901(13) 0.0443(6) 0.1569(5) 0.079(3) Uani 1 1 d . . .
H48A H 0.2903 -0.0103 0.1528 0.118 Uiso 1 1 calc R A .
H48B H 0.1886 0.0621 0.1582 0.118 Uiso 1 1 calc R . .
H48C H 0.3456 0.0581 0.1914 0.118 Uiso 1 1 calc R . .
C49 C 0.1674(13) 0.0239(6) 0.0350(6) 0.089(4) Uani 1 1 d . . .
H49A H 0.0838 0.0474 0.0520 0.133 Uiso 1 1 calc R A .
H49B H 0.1781 -0.0278 0.0481 0.133 Uiso 1 1 calc R . .
H49C H 0.1503 0.0241 -0.0053 0.133 Uiso 1 1 calc R . .

loop_
_atom_site_aniso_label
_atom_site_aniso_U_11
_atom_site_aniso_U_22
_atom_site_aniso_U_33
_atom_site_aniso_U_23
_atom_site_aniso_U_13
_atom_site_aniso_U_12
Hf1 0.0632(3) 0.0457(2) 0.02842(18) -0.00235(15) -0.00373(16) 0.01113(19)
Hf2 0.0643(3) 0.0427(2) 0.03270(19) -0.00123(16) 0.00096(16) 0.01016(19)
Br1 0.0372(9) 0.0487(9) 0.0543(8) -0.0059(6) -0.0043(7) -0.0047(6)
N1 0.048(8) 0.046(7) 0.042(6) 0.005(5) -0.012(6) -0.007(6)
N2 0.037(5) 0.046(5) 0.029(5) 0.001(4) 0.002(4) 0.000(4)
C1 0.042(6) 0.058(7) 0.037(6) -0.009(5) -0.010(5) 0.011(6)
C2 0.058(9) 0.065(8) 0.049(7) 0.000(6) -0.015(6) 0.016(7)
Br1A 0.057(2) 0.0525(18) 0.0390(17) -0.0020(13) 0.0083(15) -0.0132(16)
N1A 0.036(9) 0.044(8) 0.038(8) 0.005(6) -0.020(7) -0.008(7)
N2A 0.034(8) 0.038(7) 0.034(7) -0.002(6) -0.004(6) 0.010(6)
C1A 0.046(9) 0.050(9) 0.052(9) 0.009(7) -0.001(7) 0.004(7)
C2A 0.065(11) 0.051(9) 0.055(10) 0.011(7) -0.006(8) -0.003(8)
C10 0.066(5) 0.051(4) 0.045(8) -0.004(4) 0.003(5) 0.007(4)
C11 0.074(7) 0.060(5) 0.071(8) 0.000(5) 0.002(6) 0.016(5)
N11 0.050(4) 0.055(4) 0.054(7) -0.007(4) -0.003(4) 0.008(3)
C12 0.052(7) 0.077(9) 0.056(8) 0.002(7) -0.004(7) 0.014(7)
C13 0.073(10) 0.096(11) 0.095(11) -0.010(9) 0.012(9) 0.033(9)
N12 0.059(4) 0.046(5) 0.054(7) -0.006(5) 0.000(4) 0.000(4)
C14 0.070(9) 0.045(7) 0.073(9) 0.003(6) -0.005(7) -0.008(6)
C15 0.111(13) 0.081(11) 0.112(13) -0.016(9) -0.015(11) -0.044(10)
C10A 0.066(5) 0.051(4) 0.045(8) -0.004(4) 0.003(5) 0.007(4)
C11A 0.074(7) 0.060(5) 0.071(8) 0.000(5) 0.002(6) 0.016(5)
N11A 0.050(4) 0.055(4) 0.054(7) -0.007(4) -0.003(4) 0.008(3)
C12A 0.062(9) 0.075(11) 0.071(9) -0.001(8) -0.007(7) -0.003(8)
C13A 0.080(11) 0.086(11) 0.074(8) 0.002(8) -0.009(7) -0.003(8)
N12A 0.059(4) 0.046(5) 0.054(7) -0.006(5) 0.000(4) 0.000(4)
C14A 0.077(11) 0.072(9) 0.077(10) -0.002(7) -0.002(8) -0.010(8)
C15A 0.080(11) 0.072(10) 0.083(11) 0.004(8) 0.005(8) -0.010(8)
C20 0.061(6) 0.059(6) 0.040(4) -0.001(4) 0.009(4) 0.013(5)
C21 0.080(6) 0.074(7) 0.050(4) 0.004(5) 0.011(4) 0.001(5)
N21 0.057(5) 0.060(5) 0.049(4) 0.006(4) 0.014(4) -0.001(4)
C22 0.084(8) 0.091(7) 0.088(8) 0.014(7) 0.017(7) -0.015(6)
C23 0.127(10) 0.091(7) 0.127(10) 0.019(8) 0.011(8) -0.014(7)
N22 0.055(4) 0.057(6) 0.044(4) -0.004(4) 0.002(3) 0.004(4)
C24 0.086(8) 0.077(8) 0.073(8) -0.013(6) -0.012(6) -0.003(6)
C25 0.084(8) 0.097(9) 0.082(8) -0.001(7) -0.010(6) 0.004(7)
C20A 0.061(6) 0.059(6) 0.040(4) -0.001(4) 0.009(4) 0.013(5)
C21A 0.080(6) 0.074(7) 0.050(4) 0.004(5) 0.011(4) 0.001(5)
N21A 0.057(5) 0.060(5) 0.049(4) 0.006(4) 0.014(4) -0.001(4)
C22A 0.055(10) 0.065(11) 0.065(10) 0.002(8) 0.008(8) -0.006(8)
C23A 0.068(11) 0.084(12) 0.074(10) 0.002(8) 0.021(8) 0.002(9)
N22A 0.055(4) 0.057(6) 0.044(4) -0.004(4) 0.002(3) 0.004(4)
C24A 0.052(8) 0.058(10) 0.053(9) 0.003(7) 0.002(8) 0.000(8)
C25A 0.065(11) 0.070(11) 0.063(10) -0.004(8) -0.003(8) -0.004(9)
C30 0.073(7) 0.066(6) 0.035(5) -0.011(4) 0.001(5) 0.010(6)
C31 0.069(7) 0.092(8) 0.036(5) 0.005(5) 0.009(5) 0.008(6)
C32 0.077(8) 0.072(7) 0.036(5) 0.006(5) 0.012(5) -0.008(6)
C33 0.082(8) 0.067(6) 0.027(4) 0.008(4) 0.010(5) 0.035(6)
C34 0.069(7) 0.088(8) 0.021(4) -0.002(4) -0.013(4) -0.003(6)
C35 0.102(9) 0.062(7) 0.062(7) -0.013(5) 0.028(6) 0.026(6)
C36 0.069(8) 0.140(13) 0.095(10) -0.012(9) 0.014(7) -0.022(8)
C37 0.217(17) 0.081(9) 0.067(8) 0.015(7) 0.048(9) -0.057(10)
C38 0.144(12) 0.137(12) 0.046(6) 0.018(7) 0.011(7) 0.075(10)
C39 0.090(9) 0.135(12) 0.054(7) 0.002(7) -0.019(6) -0.010(8)
C40 0.070(7) 0.043(5) 0.054(6) -0.010(4) 0.011(5) 0.011(5)
C41 0.053(6) 0.038(5) 0.073(7) 0.000(4) 0.010(5) 0.007(4)
C42 0.048(6) 0.049(5) 0.055(6) -0.004(4) -0.001(4) 0.016(4)
C43 0.073(7) 0.045(5) 0.052(6) 0.005(4) 0.005(5) 0.000(5)
C44 0.053(6) 0.038(5) 0.075(7) -0.004(4) 0.000(5) 0.000(4)
C45 0.057(6) 0.071(6) 0.050(5) -0.012(5) 0.008(5) 0.026(5)
C46 0.075(8) 0.085(9) 0.123(11) -0.002(8) 0.035(8) -0.002(7)
C47 0.067(8) 0.086(8) 0.094(9) -0.017(7) -0.025(6) 0.027(6)
C48 0.087(8) 0.076(8) 0.076(7) 0.021(6) 0.018(6) 0.015(6)
C49 0.078(8) 0.057(7) 0.128(11) -0.002(7) -0.023(8) -0.015(6)

loop_
_atom_type_symbol
_atom_type_description
_atom_type_scat_dispersion_real
_atom_type_scat_dispersion_imag
_atom_type_scat_source
C C 0.0033 0.0016 'International Tables Vol C Tables 4.2.6.8 and 6.1.1.4'
H H 0.0000 0.0000 'International Tables Vol C Tables 4.2.6.8 and 6.1.1.4'
N N 0.0061 0.0033 'International Tables Vol C Tables 4.2.6.8 and 6.1.1.4'
Br Br -0.2901 2.4595 'International Tables Vol C Tables 4.2.6.8 and 6.1.1.4'
Hf Hf -0.5830 6.1852 'International Tables Vol C Tables 4.2.6.8 and 6.1.1.4'

loop_
_geom_angle_atom_site_label_1
_geom_angle_atom_site_label_2
_geom_angle_atom_site_label_3
_geom_angle
N1 Hf1 N2 41.7(4)
N1 Hf1 N12 136.6(5)
N2 Hf1 N12 95.4(5)
N1 Hf1 N11 111.3(4)
N2 Hf1 N11 86.0(4)
N12 Hf1 N11 59.2(4)
N1 Hf2 N21 132.6(4)
N1 Hf2 N2 41.2(3)
N21 Hf2 N2 91.5(4)
N1 Hf2 N2A 70.7(5)
N1 Hf2 N22 106.2(4)
N21 Hf2 N22 58.8(4)
N2 Hf2 N22 83.0(4)
Hf2 Br1 Hf1 79.46(4)
N2 N1 Hf1 71.6(6)
N2 N1 Hf2 71.9(6)
Hf1 N1 Hf2 110.5(6)
C1 N2 N1 112.4(8)
C1 N2 Hf1 124.3(7)
N1 N2 Hf1 66.8(6)
C1 N2 Hf2 125.9(7)
N1 N2 Hf2 67.0(6)
Hf1 N2 Hf2 105.5(4)
N2 C1 C2 109.0(10)
N11 C10 N12 113.3(11)
N11 C10 C11 123.7(11)
N12 C10 C11 123.0(13)
C10 N11 C12 122.8(10)
C10 N11 Hf1 90.6(7)
C12 N11 Hf1 143.9(8)
N11 C12 C13 113.8(11)
C10 N12 C14 120.8(13)
C10 N12 Hf1 95.1(7)
C14 N12 Hf1 141.6(9)
N12 C14 C15 112.3(13)
N21 C20 N22 112.4(10)
N21 C20 C21 122.8(12)
N22 C20 C21 124.8(10)
C20 N21 C22 122.7(11)
C20 N21 Hf2 98.0(8)
C22 N21 Hf2 138.7(9)
C23 C22 N21 113.4(13)
C20 N22 C24 124.2(10)
C20 N22 Hf2 90.7(6)
C24 N22 Hf2 144.4(9)
N22 C24 C25 116.1(13)
C31 C30 C34 108.0(9)
C31 C30 C35 124.7(10)
C34 C30 C35 127.1(10)
C32 C31 C30 109.1(10)
C32 C31 C36 123.7(11)
C30 C31 C36 126.9(11)
C33 C32 C31 108.7(10)
C33 C32 C37 123.7(11)
C31 C32 C37 127.4(12)
C32 C33 C34 108.2(9)
C32 C33 C38 128.2(11)
C34 C33 C38 123.2(11)
C30 C34 C33 106.0(9)
C30 C34 C39 126.9(10)
C33 C34 C39 126.9(11)
C44 C40 C41 107.2(8)
C44 C40 C45 128.9(9)
C41 C40 C45 123.7(9)
C42 C41 C40 107.5(8)
C42 C41 C46 125.2(10)
C40 C41 C46 127.0(10)
C43 C42 C41 108.5(8)
C43 C42 C47 128.1(9)
C41 C42 C47 122.5(9)
C42 C43 C44 107.3(8)
C42 C43 C48 128.7(9)
C44 C43 C48 122.8(9)
C40 C44 C43 109.4(9)
C40 C44 C49 127.0(10)
C43 C44 C49 123.2(10)

loop_
_geom_bond_atom_site_label_1
_geom_bond_atom_site_label_2
_geom_bond_distance
Hf1 N1 2.092(13)
Hf1 N2 2.160(9)
Hf1 N12 2.184(11)
Hf1 N11 2.285(11)
Hf1 C33 2.518(8)
Hf1 C34 2.548(8)
Hf1 C32 2.553(9)
Hf1 C31 2.569(9)
Hf2 N1 2.117(13)
Hf2 N21 2.170(11)
Hf2 N2 2.186(9)
Hf2 N22 2.297(10)
Hf2 C44 2.519(9)
Hf2 C43 2.562(9)
Hf2 C40 2.577(8)
N1 N2 1.515(13)
N2 C1 1.489(13)
C1 C2 1.530(16)
C10 N11 1.321(18)
C10 N12 1.324(12)
C10 C11 1.537(16)
N11 C12 1.473(14)
C12 C13 1.550(17)
N12 C14 1.468(16)
C14 C15 1.515(18)
C20 N21 1.296(13)
C20 N22 1.346(16)
C20 C21 1.519(14)
N21 C22 1.488(15)
C22 C23 1.49(2)
N22 C24 1.470(16)
C24 C25 1.535(17)
C30 C31 1.399(14)
C30 C34 1.408(13)
C30 C35 1.491(12)
C31 C32 1.379(14)
C31 C36 1.519(15)
C32 C33 1.378(14)
C32 C37 1.517(15)
C33 C34 1.444(14)
C33 C38 1.516(14)
C34 C39 1.507(14)
C40 C44 1.394(13)
C40 C41 1.421(13)
C40 C45 1.498(12)
C41 C42 1.418(13)
C41 C46 1.475(14)
C42 C43 1.397(13)
C42 C47 1.509(13)
C43 C44 1.411(13)
C43 C48 1.526(13)
C44 C49 1.537(13)

loop_
_geom_torsion_atom_site_label_1
_geom_torsion_atom_site_label_2
_geom_torsion_atom_site_label_3
_geom_torsion_atom_site_label_4
_geom_torsion
N1 Hf2 Br1 Hf1 -15.6(3)
N21 Hf2 Br1 Hf1 118.0(3)
N2 Hf2 Br1 Hf1 26.0(2)
N22 Hf2 Br1 Hf1 90.3(5)
N1 Hf1 Br1 Hf2 15.8(3)
N2 Hf1 Br1 Hf2 -26.4(2)
N12 Hf1 Br1 Hf2 -123.0(4)
N11 Hf1 Br1 Hf2 -97.5(4)
N12 Hf1 N1 N2 -10.6(9)
N11 Hf1 N1 N2 56.6(7)
N2 Hf1 N1 Hf2 61.6(5)
N12 Hf1 N1 Hf2 51.0(8)
N11 Hf1 N1 Hf2 118.2(5)
N21 Hf2 N1 N2 3.7(9)
N22 Hf2 N1 N2 -58.5(6)
N21 Hf2 N1 Hf1 -57.7(8)
N2 Hf2 N1 Hf1 -61.4(5)
N22 Hf2 N1 Hf1 -119.9(5)
Hf1 N1 N2 C1 -119.1(8)
Hf2 N1 N2 C1 121.0(8)
Hf2 N1 N2 Hf1 -119.9(4)
Hf1 N1 N2 Hf2 119.9(4)
N1 Hf1 N2 C1 102.0(10)
N12 Hf1 N2 C1 -85.3(9)
N11 Hf1 N2 C1 -26.8(9)
N12 Hf1 N2 N1 172.7(7)
N11 Hf1 N2 N1 -128.8(7)
N1 Hf1 N2 Hf2 -55.9(6)
N12 Hf1 N2 Hf2 116.8(4)
N11 Hf1 N2 Hf2 175.4(4)
N1 Hf2 N2 C1 -101.7(10)
N21 Hf2 N2 C1 81.1(9)
N22 Hf2 N2 C1 22.8(8)
N21 Hf2 N2 N1 -177.2(6)
N22 Hf2 N2 N1 124.4(6)
N1 Hf2 N2 Hf1 55.7(6)
N21 Hf2 N2 Hf1 -121.5(4)
N22 Hf2 N2 Hf1 -179.8(4)
N1 N2 C1 C2 -179.7(10)
Hf1 N2 C1 C2 103.9(10)
Hf2 N2 C1 C2 -102.7(10)
N12 C10 N11 C12 -177.6(18)
C11 C10 N11 C12 3(4)
N12 C10 N11 Hf1 -12(3)
C11 C10 N11 Hf1 169(3)
N1 Hf1 N11 C10 -124.7(17)
N2 Hf1 N11 C10 -90.9(16)
N12 Hf1 N11 C10 7.8(17)
N1 Hf1 N11 C12 34.3(16)
N2 Hf1 N11 C12 68.1(15)
N12 Hf1 N11 C12 166.8(17)
C10 N11 C12 C13 -73(2)
Hf1 N11 C12 C13 132.1(15)
N11 C10 N12 C14 178.6(19)
C11 C10 N12 C14 -2(4)
N11 C10 N12 Hf1 13(3)
C11 C10 N12 Hf1 -168(3)
N1 Hf1 N12 C10 81.3(19)
N2 Hf1 N12 C10 74.2(18)
N11 Hf1 N12 C10 -7.8(18)
N1 Hf1 N12 C14 -79.0(18)
N2 Hf1 N12 C14 -86.1(18)
N11 Hf1 N12 C14 -168(2)
C10 N12 C14 C15 84(3)
Hf1 N12 C14 C15 -119.4(18)
N22 C20 N21 C22 -174.2(16)
C21 C20 N21 C22 6(3)
N22 C20 N21 Hf2 -2(2)
C21 C20 N21 Hf2 178(2)
N1 Hf2 N21 C20 -82.3(16)
N2 Hf2 N21 C20 -79.8(14)
N22 Hf2 N21 C20 1.1(14)
N1 Hf2 N21 C22 88.1(15)
N2 Hf2 N21 C22 90.5(14)
N22 Hf2 N21 C22 171.5(16)
C20 N21 C22 C23 71(3)
Hf2 N21 C22 C23 -98.0(18)
N21 C20 N22 C24 -170.9(16)
C21 C20 N22 C24 9(4)
N21 C20 N22 Hf2 2(2)
C21 C20 N22 Hf2 -178(2)
N1 Hf2 N22 C20 129.3(14)
N21 Hf2 N22 C20 -1.1(13)
N2 Hf2 N22 C20 94.9(14)
N1 Hf2 N22 C24 -61.2(18)
N21 Hf2 N22 C24 168(2)
N2 Hf2 N22 C24 -95.6(18)
C20 N22 C24 C25 -65(3)
Hf2 N22 C24 C25 128.0(17)
C34 C30 C31 C32 0.8(11)
C35 C30 C31 C32 -174.3(9)
C34 C30 C31 C36 174.8(9)
C35 C30 C31 C36 -0.3(16)
C30 C31 C32 C33 -1.2(11)
C36 C31 C32 C33 -175.4(9)
C30 C31 C32 C37 173.1(9)
C36 C31 C32 C37 -1.1(16)
C31 C32 C33 C34 1.0(10)
C37 C32 C33 C34 -173.5(8)
C31 C32 C33 C38 173.5(9)
C37 C32 C33 C38 -1.1(15)
C31 C30 C34 C33 -0.2(10)
C35 C30 C34 C33 174.8(9)
C31 C30 C34 C39 -174.8(9)
C35 C30 C34 C39 0.2(15)
C32 C33 C34 C30 -0.5(10)
C38 C33 C34 C30 -173.4(8)
C32 C33 C34 C39 174.1(9)
C38 C33 C34 C39 1.2(14)
C44 C40 C41 C42 2.6(10)
C45 C40 C41 C42 -172.9(8)
C44 C40 C41 C46 176.7(9)
C45 C40 C41 C46 1.2(15)
C40 C41 C42 C43 -2.2(10)
C46 C41 C42 C43 -176.4(9)
C40 C41 C42 C47 168.0(8)
C46 C41 C42 C47 -6.2(15)
C41 C42 C43 C44 0.8(10)
C47 C42 C43 C44 -168.6(9)
C41 C42 C43 C48 168.3(9)
C47 C42 C43 C48 -1.1(16)
C41 C40 C44 C43 -2.2(10)
C45 C40 C44 C43 173.1(9)
C41 C40 C44 C49 -175.3(9)
C45 C40 C44 C49 0.0(16)
C42 C43 C44 C40 0.8(11)
C48 C43 C44 C40 -167.5(9)
C42 C43 C44 C49 174.3(9)
C48 C43 C44 C49 5.9(15)
